data_4070308
loop_
_publ_author_name
'Flores-Figueroa, Aar\'on'
'Kaufhold, Oliver'
'Hepp, Alexander'
'Fr\"ohlich, Roland'
'Hahn, F. Ekkehardt'

_publ_section_title
;
 Synthesis of a Ruthenium(II) Complex Containing an [11]ane-P2CNHC(NHC =
 Imidazolidin-2-ylidene) Macrocycle
;
_journal_issue 21
_journal_name_full Organometallics
_journal_page_first 6362
_journal_paper_doi 10.1021/om900703q
_journal_volume 28
_journal_year 2009
_chemical_formula_sum 'C39 H32 Cl3 F2 N2 O0.5 P2 Ru'
_chemical_formula_weight 844.01
_chemical_name_systematic
; 
 ? 
;
_space_group_IT_number 15
_symmetry_cell_setting monoclinic
_symmetry_space_group_name_Hall '-C 2yc'
_symmetry_space_group_name_H-M 'C 1 2/c 1'
_atom_sites_solution_hydrogens 'at O from difmap, others geom'
_atom_sites_solution_primary direct
_atom_sites_solution_secondary difmap
_audit_creation_method SHELXL-97
_cell_angle_alpha 90.00
_cell_angle_beta 107.580(2)
_cell_angle_gamma 90.00
_cell_formula_units_Z 8
_cell_length_a 20.0186(5)
_cell_length_b 22.1164(7)
_cell_length_c 18.4397(7)
_cell_measurement_reflns_used 6697
_cell_measurement_temperature 223(2)
_cell_measurement_theta_max 68.25
_cell_measurement_theta_min 0.88
_cell_volume 7782.7(4)
_computing_cell_refinement 'Collect (Nonius B.V., 1998)'
_computing_data_collection 'Collect (Nonius B.V., 1998)'
_computing_data_reduction 'Denzo-SMN (Otwinowski & Minor, 1997)'
_computing_molecular_graphics 'ORTEPIII (Farrugia, 1997)'
_computing_publication_material 'SHELXL-97 (Sheldrick, 1997)'
_computing_structure_refinement 'SHELXL-97 (Sheldrick, 1997)'
_computing_structure_solution 'SHELXS-97 (Sheldrick, 1990)'
_diffrn_ambient_temperature 223(2)
_diffrn_measured_fraction_theta_full 0.968
_diffrn_measured_fraction_theta_max 0.968
_diffrn_measurement_device_type 'Nonius KappaCCD APEXII'
_diffrn_measurement_method '\w and \f scans'
_diffrn_radiation_monochromator graphite
_diffrn_radiation_source 'fine-focus sealed tube'
_diffrn_radiation_type CuK\a
_diffrn_radiation_wavelength 1.54178
_diffrn_reflns_av_R_equivalents 0.064
_diffrn_reflns_av_sigmaI/netI 0.0449
_diffrn_reflns_limit_h_max 22
_diffrn_reflns_limit_h_min -23
_diffrn_reflns_limit_k_max 26
_diffrn_reflns_limit_k_min -25
_diffrn_reflns_limit_l_max -21
_diffrn_reflns_limit_l_min 21
_diffrn_reflns_number 30449
_diffrn_reflns_theta_full 67.88
_diffrn_reflns_theta_max 67.88
_diffrn_reflns_theta_min 3.06
_exptl_absorpt_coefficient_mu 6.270
_exptl_absorpt_correction_T_max 0.6339
_exptl_absorpt_correction_T_min 0.3669
_exptl_absorpt_correction_type multi-scan
_exptl_absorpt_process_details 'Denzo (Otwinowski, Borek, Majewski & Minor, 2003)'
_exptl_crystal_colour yellow
_exptl_crystal_density_diffrn 1.437
_exptl_crystal_density_method 'not measured'
_exptl_crystal_description plate
_exptl_crystal_F_000 3416
_exptl_crystal_size_max 0.20
_exptl_crystal_size_mid 0.20
_exptl_crystal_size_min 0.08
_platon_squeeze_details
;

;
_refine_diff_density_max 1.087
_refine_diff_density_min -1.199
_refine_diff_density_rms 0.109
_refine_ls_extinction_method none
_refine_ls_goodness_of_fit_ref 1.048
_refine_ls_hydrogen_treatment mixed
_refine_ls_matrix_type full
_refine_ls_number_parameters 450
_refine_ls_number_reflns 6859
_refine_ls_number_restraints 0
_refine_ls_restrained_S_all 1.048
_refine_ls_R_factor_all 0.0613
_refine_ls_R_factor_gt 0.0522
_refine_ls_shift/su_max 0.001
_refine_ls_shift/su_mean 0.000
_refine_ls_structure_factor_coef Fsqd
_refine_ls_weighting_details 'calc w=1/[\s^2^(Fo^2^)+(0.0886P)^2^+23.6823P] where P=(Fo^2^+2Fc^2^)/3'
_refine_ls_weighting_scheme calc
_refine_ls_wR_factor_gt 0.1469
_refine_ls_wR_factor_ref 0.1532
_reflns_number_gt 5711
_reflns_number_total 6859
_reflns_threshold_expression >2sigma(I)
_cod_data_source_file om900703q_si_002.cif
_cod_data_source_block han-complex-1
_cod_original_sg_symbol_H-M C2/c
_cod_original_formula_sum 'C39 H32 Cl3 F2 N2 O0.50 P2 Ru'
_cod_database_code 4070308

loop_
_symmetry_equiv_pos_as_xyz
'x, y, z'
'-x, y, -z+1/2'
'x+1/2, y+1/2, z'
'-x+1/2, y+1/2, -z+1/2'
'-x, -y, -z'
'x, -y, z-1/2'
'-x+1/2, -y+1/2, -z'
'x+1/2, -y+1/2, z-1/2'

loop_
_atom_site_label
_atom_site_type_symbol
_atom_site_fract_x
_atom_site_fract_y
_atom_site_fract_z
_atom_site_U_iso_or_equiv
_atom_site_adp_type
_atom_site_occupancy
_atom_site_symmetry_multiplicity
_atom_site_calc_flag
_atom_site_refinement_flags
Ru Ru 0.176047(17) 0.045671(14) 0.427919(18) 0.03032(14) Uani 1 1 d .
P1 P 0.29077(6) 0.06277(5) 0.46742(7) 0.0334(3) Uani 1 1 d .
P2 P 0.18458(6) 0.04651(5) 0.55109(7) 0.0328(3) Uani 1 1 d .
C1 C 0.3171(2) 0.0887(2) 0.5664(3) 0.0342(10) Uani 1 1 d .
C2 C 0.2670(2) 0.0824(2) 0.6045(2) 0.0360(10) Uani 1 1 d .
C3 C 0.2811(3) 0.1050(2) 0.6779(3) 0.0438(11) Uani 1 1 d .
H3 H 0.2477 0.1011 0.7041 0.053 Uiso 1 1 calc R
C4 C 0.3451(3) 0.1334(2) 0.7127(3) 0.0456(12) Uani 1 1 d .
H4 H 0.3543 0.1495 0.7619 0.055 Uiso 1 1 calc R
C5 C 0.3947(3) 0.1379(2) 0.6755(3) 0.0475(13) Uani 1 1 d .
H5 H 0.4382 0.1559 0.7000 0.057 Uiso 1 1 calc R
C6 C 0.3815(3) 0.1163(2) 0.6023(3) 0.0430(11) Uani 1 1 d .
H6 H 0.4154 0.1201 0.5768 0.052 Uiso 1 1 calc R
C11 C 0.3544(2) 0.0036(2) 0.4674(3) 0.0401(11) Uani 1 1 d .
C12 C 0.3616(3) -0.0212(3) 0.4026(3) 0.0543(14) Uani 1 1 d .
F12 F 0.32245(18) 0.00248(18) 0.33442(18) 0.0727(11) Uani 1 1 d .
C13 C 0.4056(3) -0.0681(3) 0.4011(4) 0.0645(17) Uani 1 1 d .
H13 H 0.4095 -0.0825 0.3546 0.077 Uiso 1 1 calc R
C14 C 0.4441(3) -0.0937(3) 0.4685(4) 0.0681(18) Uani 1 1 d .
H14 H 0.4740 -0.1264 0.4685 0.082 Uiso 1 1 calc R
C15 C 0.4389(3) -0.0715(3) 0.5359(4) 0.0616(16) Uani 1 1 d .
H15 H 0.4653 -0.0889 0.5822 0.074 Uiso 1 1 calc R
C16 C 0.3943(3) -0.0231(2) 0.5358(3) 0.0483(12) Uani 1 1 d .
H16 H 0.3908 -0.0082 0.5822 0.058 Uiso 1 1 calc R
C21 C 0.1822(3) -0.0243(2) 0.6016(3) 0.0376(10) Uani 1 1 d .
C22 C 0.1221(3) -0.0586(2) 0.5850(3) 0.0432(11) Uani 1 1 d .
F22 F 0.06282(17) -0.03682(14) 0.5352(2) 0.0598(8) Uani 1 1 d .
C23 C 0.1184(3) -0.1140(2) 0.6167(3) 0.0547(14) Uani 1 1 d .
H23 H 0.0760 -0.1355 0.6048 0.066 Uiso 1 1 calc R
C24 C 0.1795(4) -0.1375(3) 0.6673(3) 0.0592(15) Uani 1 1 d .
H24 H 0.1787 -0.1756 0.6896 0.071 Uiso 1 1 calc R
C25 C 0.2401(3) -0.1054(3) 0.6844(3) 0.0579(15) Uani 1 1 d .
H25 H 0.2810 -0.1217 0.7184 0.070 Uiso 1 1 calc R
C26 C 0.2428(3) -0.0491(2) 0.6525(3) 0.0457(12) Uani 1 1 d .
H26 H 0.2852 -0.0275 0.6651 0.055 Uiso 1 1 calc R
C31 C 0.3138(2) 0.1251(2) 0.4154(3) 0.0383(10) Uani 1 1 d .
C32 C 0.2651(2) 0.1719(2) 0.3881(3) 0.0383(10) Uani 1 1 d .
C33 C 0.2816(3) 0.2185(2) 0.3449(3) 0.0469(12) Uani 1 1 d .
H33 H 0.2488 0.2492 0.3245 0.056 Uiso 1 1 calc R
C34 C 0.3463(3) 0.2195(3) 0.3322(4) 0.0650(17) Uani 1 1 d .
H34 H 0.3570 0.2514 0.3040 0.078 Uiso 1 1 calc R
C35 C 0.3948(3) 0.1754(3) 0.3596(4) 0.0681(17) Uani 1 1 d .
H35 H 0.4385 0.1768 0.3506 0.082 Uiso 1 1 calc R
C36 C 0.3784(3) 0.1278(3) 0.4015(3) 0.0559(14) Uani 1 1 d .
H36 H 0.4115 0.0971 0.4206 0.067 Uiso 1 1 calc R
C41 C 0.1185(2) 0.0943(2) 0.5701(3) 0.0359(10) Uani 1 1 d .
C42 C 0.0920(2) 0.1438(2) 0.5219(3) 0.0390(11) Uani 1 1 d .
C43 C 0.0369(3) 0.1775(2) 0.5321(3) 0.0471(12) Uani 1 1 d .
H43 H 0.0177 0.2093 0.4985 0.057 Uiso 1 1 calc R
C44 C 0.0100(3) 0.1647(3) 0.5913(3) 0.0533(14) Uani 1 1 d .
H44 H -0.0271 0.1879 0.5977 0.064 Uiso 1 1 calc R
C45 C 0.0373(3) 0.1183(3) 0.6405(3) 0.0545(14) Uani 1 1 d .
H45 H 0.0198 0.1105 0.6815 0.065 Uiso 1 1 calc R
C46 C 0.0909(3) 0.0827(2) 0.6298(3) 0.0458(12) Uani 1 1 d .
H46 H 0.1088 0.0505 0.6632 0.055 Uiso 1 1 calc R
C51 C 0.1173(3) -0.0394(2) 0.3857(3) 0.0507(14) Uani 1 1 d .
H51 H 0.1168 -0.0716 0.4188 0.061 Uiso 1 1 calc R
C52 C 0.1657(3) -0.0312(2) 0.3461(3) 0.0525(14) Uani 1 1 d .
H52 H 0.2032 -0.0571 0.3473 0.063 Uiso 1 1 calc R
C53 C 0.1486(3) 0.0233(3) 0.3034(3) 0.0501(13) Uani 1 1 d .
H53 H 0.1729 0.0401 0.2719 0.060 Uiso 1 1 calc R
C54 C 0.0886(3) 0.0473(2) 0.3169(3) 0.0535(15) Uani 1 1 d .
H54 H 0.0654 0.0830 0.2955 0.064 Uiso 1 1 calc R
C55 C 0.0688(3) 0.0092(3) 0.3678(3) 0.0511(13) Uani 1 1 d .
H55 H 0.0305 0.0148 0.3866 0.061 Uiso 1 1 calc R
N61 N 0.2026(2) 0.17770(17) 0.4079(2) 0.0382(9) Uani 1 1 d .
C62 C 0.1695(2) 0.1351(2) 0.4386(2) 0.0328(9) Uani 1 1 d .
N63 N 0.12351(19) 0.16494(17) 0.4667(2) 0.0365(9) Uani 1 1 d .
C64 C 0.1200(3) 0.2304(2) 0.4498(3) 0.0456(12) Uani 1 1 d .
H64 H 0.0941 0.2605 0.4653 0.055 Uiso 1 1 calc R
C65 C 0.1685(3) 0.2370(2) 0.4015(3) 0.0483(13) Uani 1 1 d .
H65 H 0.1753 0.2710 0.3739 0.058 Uiso 1 1 calc R
Cl1 Cl 0.44413(8) 0.22792(7) 0.85742(9) 0.0625(4) Uani 1 1 d .
C100 C 0.2078(7) 0.2935(6) 0.0744(6) 0.168(6) Uani 1 1 d .
H10A H 0.2124 0.2513 0.0606 0.202 Uiso 1 1 calc R
H10B H 0.1597 0.2999 0.0753 0.202 Uiso 1 1 calc R
Cl11 Cl 0.2653(2) 0.30773(17) 0.1635(2) 0.1568(12) Uani 1 1 d .
Cl12 Cl 0.2245(2) 0.34006(18) 0.0076(2) 0.1741(16) Uani 1 1 d .
O1 O 0.0000 0.1827(4) 0.2500 0.106(3) Uani 1 2 d S
H1 H 0.043(5) 0.206(5) 0.261(7) 0.158 Uiso 1 1 d .

loop_
_atom_site_aniso_label
_atom_site_aniso_U_11
_atom_site_aniso_U_22
_atom_site_aniso_U_33
_atom_site_aniso_U_23
_atom_site_aniso_U_13
_atom_site_aniso_U_12
Ru 0.0296(2) 0.0296(2) 0.0281(2) -0.00112(13) 0.00333(14) -0.00214(13)
P1 0.0293(6) 0.0347(6) 0.0328(6) 0.0000(5) 0.0044(5) -0.0001(4)
P2 0.0333(6) 0.0336(6) 0.0291(6) 0.0005(4) 0.0058(5) -0.0019(4)
C1 0.030(2) 0.029(2) 0.036(2) 0.0013(18) -0.0002(19) 0.0010(17)
C2 0.040(2) 0.036(2) 0.026(2) 0.0006(18) 0.0014(19) -0.0026(19)
C3 0.052(3) 0.042(3) 0.035(3) 0.001(2) 0.009(2) -0.002(2)
C4 0.056(3) 0.038(3) 0.032(3) -0.002(2) -0.005(2) -0.002(2)
C5 0.044(3) 0.039(3) 0.044(3) -0.001(2) -0.010(2) -0.003(2)
C6 0.037(3) 0.038(3) 0.047(3) 0.002(2) 0.001(2) 0.001(2)
C11 0.031(2) 0.041(3) 0.044(3) -0.003(2) 0.006(2) -0.001(2)
C12 0.042(3) 0.068(4) 0.048(3) -0.010(3) 0.006(2) 0.002(3)
F12 0.071(2) 0.103(3) 0.0379(18) -0.0100(18) 0.0082(16) 0.021(2)
C13 0.052(3) 0.075(4) 0.065(4) -0.030(3) 0.015(3) 0.006(3)
C14 0.043(3) 0.060(4) 0.092(5) -0.022(3) 0.007(3) 0.015(3)
C15 0.052(3) 0.053(3) 0.068(4) 0.000(3) 0.000(3) 0.017(3)
C16 0.047(3) 0.047(3) 0.045(3) -0.003(2) 0.006(2) 0.009(2)
C21 0.043(3) 0.037(2) 0.032(2) 0.0022(19) 0.009(2) 0.002(2)
C22 0.045(3) 0.047(3) 0.035(3) 0.003(2) 0.008(2) -0.003(2)
F22 0.0468(18) 0.0585(19) 0.065(2) 0.0096(15) 0.0036(15) -0.0091(14)
C23 0.061(4) 0.049(3) 0.052(3) 0.001(3) 0.016(3) -0.019(3)
C24 0.087(4) 0.041(3) 0.051(3) 0.011(2) 0.021(3) -0.001(3)
C25 0.067(4) 0.052(3) 0.051(3) 0.012(3) 0.013(3) 0.007(3)
C26 0.054(3) 0.043(3) 0.040(3) 0.006(2) 0.014(2) 0.003(2)
C31 0.035(2) 0.037(2) 0.043(3) 0.002(2) 0.013(2) -0.0051(19)
C32 0.037(2) 0.041(3) 0.034(2) -0.001(2) 0.0057(19) -0.005(2)
C33 0.048(3) 0.038(3) 0.053(3) 0.008(2) 0.014(2) -0.006(2)
C34 0.068(4) 0.060(4) 0.069(4) 0.020(3) 0.024(3) -0.014(3)
C35 0.047(3) 0.075(4) 0.086(5) 0.020(4) 0.026(3) -0.007(3)
C36 0.041(3) 0.066(4) 0.058(4) 0.012(3) 0.012(3) 0.001(3)
C41 0.036(2) 0.038(2) 0.033(2) -0.0050(19) 0.0089(19) -0.0033(19)
C42 0.036(2) 0.039(3) 0.040(3) -0.008(2) 0.008(2) -0.006(2)
C43 0.039(3) 0.044(3) 0.056(3) -0.006(2) 0.010(2) 0.000(2)
C44 0.044(3) 0.052(3) 0.070(4) -0.013(3) 0.026(3) 0.001(2)
C45 0.057(3) 0.059(3) 0.056(3) -0.016(3) 0.029(3) -0.010(3)
C46 0.048(3) 0.049(3) 0.041(3) -0.005(2) 0.013(2) -0.007(2)
C51 0.055(3) 0.039(3) 0.049(3) -0.008(2) 0.003(3) -0.016(2)
C52 0.056(3) 0.048(3) 0.050(3) -0.020(3) 0.009(3) -0.003(3)
C53 0.062(3) 0.061(3) 0.023(2) -0.012(2) 0.005(2) -0.013(3)
C54 0.051(3) 0.052(3) 0.037(3) -0.005(2) -0.017(2) -0.006(2)
C55 0.030(3) 0.067(4) 0.048(3) -0.016(3) -0.001(2) -0.014(2)
N61 0.038(2) 0.033(2) 0.041(2) 0.0039(16) 0.0092(17) -0.0005(16)
C62 0.029(2) 0.037(2) 0.028(2) -0.0019(18) 0.0009(17) -0.0015(18)
N63 0.033(2) 0.0326(19) 0.042(2) -0.0015(16) 0.0088(17) -0.0001(15)
C64 0.046(3) 0.035(3) 0.058(3) 0.005(2) 0.019(2) 0.009(2)
C65 0.056(3) 0.025(2) 0.065(3) 0.011(2) 0.020(3) 0.004(2)
Cl1 0.0611(8) 0.0557(8) 0.0680(9) -0.0152(7) 0.0155(7) -0.0168(7)
C100 0.222(14) 0.210(13) 0.111(9) 0.058(9) 0.108(10) 0.133(12)
Cl11 0.171(3) 0.157(3) 0.140(3) 0.016(2) 0.043(2) -0.004(2)
Cl12 0.221(4) 0.185(3) 0.141(3) 0.051(2) 0.092(3) 0.081(3)
O1 0.152(9) 0.057(4) 0.119(7) 0.000 0.057(7) 0.000

loop_
_atom_type_symbol
_atom_type_description
_atom_type_scat_dispersion_real
_atom_type_scat_dispersion_imag
_atom_type_scat_source
C C 0.0181 0.0091 'International Tables Vol C Tables 4.2.6.8 and 6.1.1.4'
H H 0.0000 0.0000 'International Tables Vol C Tables 4.2.6.8 and 6.1.1.4'
N N 0.0311 0.0180 'International Tables Vol C Tables 4.2.6.8 and 6.1.1.4'
O O 0.0492 0.0322 'International Tables Vol C Tables 4.2.6.8 and 6.1.1.4'
F F 0.0727 0.0534 'International Tables Vol C Tables 4.2.6.8 and 6.1.1.4'
P P 0.2955 0.4335 'International Tables Vol C Tables 4.2.6.8 and 6.1.1.4'
Cl Cl 0.3639 0.7018 'International Tables Vol C Tables 4.2.6.8 and 6.1.1.4'
Ru Ru 0.0552 3.2960 'International Tables Vol C Tables 4.2.6.8 and 6.1.1.4'

loop_
_geom_angle_atom_site_label_1
_geom_angle_atom_site_label_2
_geom_angle_atom_site_label_3
_geom_angle
C62 Ru P1 83.76(12)
C62 Ru P2 82.98(13)
P1 Ru P2 84.89(4)
C62 Ru C51 145.74(19)
P1 Ru C51 129.95(16)
P2 Ru C51 103.45(16)
C62 Ru C52 145.4(2)
P1 Ru C52 103.07(16)
P2 Ru C52 131.04(16)
C51 Ru C52 36.3(2)
C62 Ru C55 108.83(19)
P1 Ru C55 164.07(15)
P2 Ru C55 105.87(15)
C51 Ru C55 36.9(2)
C52 Ru C55 61.0(2)
C62 Ru C53 108.4(2)
P1 Ru C53 106.38(15)
P2 Ru C53 164.49(15)
C51 Ru C53 61.2(2)
C52 Ru C53 37.0(2)
C55 Ru C53 61.0(2)
C62 Ru C54 91.01(18)
P1 Ru C54 137.46(17)
P2 Ru C54 136.44(17)
C51 Ru C54 60.9(2)
C52 Ru C54 60.8(2)
C55 Ru C54 36.3(2)
C53 Ru C54 36.3(2)
C31 P1 C11 104.8(2)
C31 P1 C1 104.2(2)
C11 P1 C1 103.5(2)
C31 P1 Ru 110.99(16)
C11 P1 Ru 122.01(16)
C1 P1 Ru 109.73(15)
C41 P2 C2 103.6(2)
C41 P2 C21 105.6(2)
C2 P2 C21 104.8(2)
C41 P2 Ru 111.54(16)
C2 P2 Ru 109.38(16)
C21 P2 Ru 120.44(16)
C2 C1 C6 120.4(4)
C2 C1 P1 115.8(3)
C6 C1 P1 123.7(4)
C3 C2 C1 119.2(4)
C3 C2 P2 124.5(4)
C1 C2 P2 116.2(3)
C2 C3 C4 119.8(5)
C2 C3 H3 120.1
C4 C3 H3 120.1
C5 C4 C3 120.3(5)
C5 C4 H4 119.8
C3 C4 H4 119.8
C4 C5 C6 120.8(5)
C4 C5 H5 119.6
C6 C5 H5 119.6
C5 C6 C1 119.4(5)
C5 C6 H6 120.3
C1 C6 H6 120.3
C12 C11 C16 115.8(5)
C12 C11 P1 123.2(4)
C16 C11 P1 120.6(4)
C11 C12 C13 124.3(6)
C11 C12 F12 117.9(5)
C13 C12 F12 117.8(5)
C12 C13 C14 119.0(6)
C12 C13 H13 120.5
C14 C13 H13 120.5
C15 C14 C13 119.9(5)
C15 C14 H14 120.1
C13 C14 H14 120.1
C14 C15 C16 119.9(6)
C14 C15 H15 120.0
C16 C15 H15 120.0
C15 C16 C11 121.1(5)
C15 C16 H16 119.5
C11 C16 H16 119.5
C22 C21 C26 117.1(5)
C22 C21 P2 120.9(4)
C26 C21 P2 121.6(4)
F22 C22 C23 117.4(5)
F22 C22 C21 118.9(4)
C23 C22 C21 123.7(5)
C22 C23 C24 118.0(5)
C22 C23 H23 121.0
C24 C23 H23 121.0
C25 C24 C23 120.1(5)
C25 C24 H24 120.0
C23 C24 H24 120.0
C24 C25 C26 121.2(6)
C24 C25 H25 119.4
C26 C25 H25 119.4
C25 C26 C21 119.9(5)
C25 C26 H26 120.0
C21 C26 H26 120.0
C36 C31 C32 118.9(4)
C36 C31 P1 121.8(4)
C32 C31 P1 119.3(3)
C33 C32 C31 119.2(4)
C33 C32 N61 117.4(4)
C31 C32 N61 123.1(4)
C34 C33 C32 120.1(5)
C34 C33 H33 120.0
C32 C33 H33 120.0
C35 C34 C33 121.6(5)
C35 C34 H34 119.2
C33 C34 H34 119.2
C34 C35 C36 118.9(6)
C34 C35 H35 120.5
C36 C35 H35 120.5
C31 C36 C35 121.2(5)
C31 C36 H36 119.4
C35 C36 H36 119.4
C46 C41 C42 118.4(4)
C46 C41 P2 122.1(4)
C42 C41 P2 119.4(4)
C43 C42 C41 119.7(5)
C43 C42 N63 117.4(4)
C41 C42 N63 122.7(4)
C44 C43 C42 120.6(5)
C44 C43 H43 119.7
C42 C43 H43 119.7
C45 C44 C43 120.3(5)
C45 C44 H44 119.8
C43 C44 H44 119.8
C44 C45 C46 119.9(5)
C44 C45 H45 120.0
C46 C45 H45 120.0
C45 C46 C41 120.9(5)
C45 C46 H46 119.6
C41 C46 H46 119.6
C52 C51 C55 108.4(5)
C52 C51 Ru 72.3(3)
C55 C51 Ru 72.2(3)
C52 C51 H51 125.8
C55 C51 H51 125.8
Ru C51 H51 121.4
C51 C52 C53 108.1(5)
C51 C52 Ru 71.5(3)
C53 C52 Ru 71.9(3)
C51 C52 H52 125.9
C53 C52 H52 125.9
Ru C52 H52 122.4
C54 C53 C52 107.3(5)
C54 C53 Ru 72.1(3)
C52 C53 Ru 71.2(3)
C54 C53 H53 126.4
C52 C53 H53 126.4
Ru C53 H53 122.1
C53 C54 C55 108.8(5)
C53 C54 Ru 71.6(3)
C55 C54 Ru 71.5(3)
C53 C54 H54 125.6
C55 C54 H54 125.6
Ru C54 H54 123.0
C54 C55 C51 107.4(5)
C54 C55 Ru 72.2(3)
C51 C55 Ru 70.9(3)
C54 C55 H55 126.3
C51 C55 H55 126.3
Ru C55 H55 122.4
C62 N61 C32 128.6(4)
C62 N61 C65 112.0(4)
C32 N61 C65 119.2(4)
N63 C62 N61 107.1(4)
N63 C62 Ru 126.3(3)
N61 C62 Ru 125.8(3)
C62 N63 C42 127.6(4)
C62 N63 C64 113.0(4)
C42 N63 C64 117.9(4)
N63 C64 C65 102.8(4)
N63 C64 H64 128.6
C65 C64 H64 128.6
N61 C65 C64 103.5(4)
N61 C65 H65 128.2
C64 C65 H65 128.2
Cl12 C100 Cl11 110.9(9)
Cl12 C100 H10A 109.5
Cl11 C100 H10A 109.5
Cl12 C100 H10B 109.5
Cl11 C100 H10B 109.5
H10A C100 H10B 108.0

loop_
_geom_bond_atom_site_label_1
_geom_bond_atom_site_label_2
_geom_bond_distance
Ru C62 1.996(5)
Ru P1 2.2221(12)
Ru P2 2.2257(12)
Ru C51 2.230(5)
Ru C52 2.240(5)
Ru C55 2.248(5)
Ru C53 2.249(5)
Ru C54 2.257(5)
P1 C31 1.816(5)
P1 C11 1.826(5)
P1 C1 1.833(5)
P2 C41 1.809(5)
P2 C2 1.828(5)
P2 C21 1.831(5)
C1 C2 1.394(7)
C1 C6 1.398(6)
C2 C3 1.390(7)
C3 C4 1.396(7)
C3 H3 0.9400
C4 C5 1.370(8)
C4 H4 0.9400
C5 C6 1.379(7)
C5 H5 0.9400
C6 H6 0.9400
C11 C12 1.362(7)
C11 C16 1.403(7)
C12 C13 1.365(8)
C12 F12 1.369(7)
C13 C14 1.372(10)
C13 H13 0.9400
C14 C15 1.368(9)
C14 H14 0.9400
C15 C16 1.393(8)
C15 H15 0.9400
C16 H16 0.9400
C21 C22 1.376(7)
C21 C26 1.402(7)
C22 F22 1.351(6)
C22 C23 1.369(7)
C23 C24 1.395(8)
C23 H23 0.9400
C24 C25 1.359(9)
C24 H24 0.9400
C25 C26 1.385(7)
C25 H25 0.9400
C26 H26 0.9400
C31 C36 1.392(7)
C31 C32 1.408(7)
C32 C33 1.402(7)
C32 N61 1.410(6)
C33 C34 1.383(8)
C33 H33 0.9400
C34 C35 1.362(9)
C34 H34 0.9400
C35 C36 1.402(8)
C35 H35 0.9400
C36 H36 0.9400
C41 C46 1.397(7)
C41 C42 1.408(7)
C42 C43 1.390(7)
C42 N63 1.428(6)
C43 C44 1.383(8)
C43 H43 0.9400
C44 C45 1.369(8)
C44 H44 0.9400
C45 C46 1.392(8)
C45 H45 0.9400
C46 H46 0.9400
C51 C52 1.391(8)
C51 C55 1.418(8)
C51 H51 0.9400
C52 C53 1.424(8)
C52 H52 0.9400
C53 C54 1.403(8)
C53 H53 0.9400
C54 C55 1.404(8)
C54 H54 0.9400
C55 H55 0.9400
N61 C62 1.370(6)
N61 C65 1.467(6)
C62 N63 1.356(6)
N63 C64 1.479(6)
C64 C65 1.510(7)
C64 H64 0.9400
C65 H65 0.9400
C100 Cl12 1.714(11)
C100 Cl11 1.727(14)
C100 H10A 0.9800
C100 H10B 0.9800
O1 H1 0.97(10)

loop_
_geom_torsion_atom_site_label_1
_geom_torsion_atom_site_label_2
_geom_torsion_atom_site_label_3
_geom_torsion_atom_site_label_4
_geom_torsion
C62 Ru P1 C31 -47.6(2)
P2 Ru P1 C31 -131.06(18)
C51 Ru P1 C31 125.7(3)
C52 Ru P1 C31 97.9(2)
C55 Ru P1 C31 95.6(6)
C53 Ru P1 C31 59.8(2)
C54 Ru P1 C31 37.1(3)
C62 Ru P1 C11 -171.8(2)
P2 Ru P1 C11 104.7(2)
C51 Ru P1 C11 1.5(3)
C52 Ru P1 C11 -26.3(3)
C55 Ru P1 C11 -28.6(6)
C53 Ru P1 C11 -64.4(3)
C54 Ru P1 C11 -87.1(3)
C62 Ru P1 C1 67.1(2)
P2 Ru P1 C1 -16.41(16)
C51 Ru P1 C1 -119.7(3)
C52 Ru P1 C1 -147.4(2)
C55 Ru P1 C1 -149.8(6)
C53 Ru P1 C1 174.5(2)
C54 Ru P1 C1 151.7(3)
C62 Ru P2 C41 47.2(2)
P1 Ru P2 C41 131.49(16)
C51 Ru P2 C41 -98.6(2)
C52 Ru P2 C41 -125.6(3)
C55 Ru P2 C41 -60.5(2)
C53 Ru P2 C41 -91.1(6)
C54 Ru P2 C41 -36.9(3)
C62 Ru P2 C2 -66.9(2)
P1 Ru P2 C2 17.43(16)
C51 Ru P2 C2 147.3(2)
C52 Ru P2 C2 120.3(3)
C55 Ru P2 C2 -174.5(2)
C53 Ru P2 C2 154.9(6)
C54 Ru P2 C2 -150.9(3)
C62 Ru P2 C21 171.7(2)
P1 Ru P2 C21 -103.97(19)
C51 Ru P2 C21 25.9(2)
C52 Ru P2 C21 -1.1(3)
C55 Ru P2 C21 64.1(2)
C53 Ru P2 C21 33.5(6)
C54 Ru P2 C21 87.7(3)
C31 P1 C1 C2 130.9(4)
C11 P1 C1 C2 -119.8(4)
Ru P1 C1 C2 12.0(4)
C31 P1 C1 C6 -45.8(4)
C11 P1 C1 C6 63.5(4)
Ru P1 C1 C6 -164.7(3)
C6 C1 C2 C3 1.4(7)
P1 C1 C2 C3 -175.4(4)
C6 C1 C2 P2 179.2(3)
P1 C1 C2 P2 2.4(5)
C41 P2 C2 C3 42.9(5)
C21 P2 C2 C3 -67.6(4)
Ru P2 C2 C3 162.0(4)
C41 P2 C2 C1 -134.8(4)
C21 P2 C2 C1 114.7(4)
Ru P2 C2 C1 -15.7(4)
C1 C2 C3 C4 -0.3(7)
P2 C2 C3 C4 -177.9(4)
C2 C3 C4 C5 -1.5(7)
C3 C4 C5 C6 2.1(8)
C4 C5 C6 C1 -1.0(7)
C2 C1 C6 C5 -0.8(7)
P1 C1 C6 C5 175.8(4)
C31 P1 C11 C12 -59.7(5)
C1 P1 C11 C12 -168.7(5)
Ru P1 C11 C12 67.3(5)
C31 P1 C11 C16 126.8(4)
C1 P1 C11 C16 17.8(5)
Ru P1 C11 C16 -106.2(4)
C16 C11 C12 C13 -1.9(9)
P1 C11 C12 C13 -175.7(5)
C16 C11 C12 F12 178.5(5)
P1 C11 C12 F12 4.7(8)
C11 C12 C13 C14 2.0(10)
F12 C12 C13 C14 -178.4(6)
C12 C13 C14 C15 -1.1(10)
C13 C14 C15 C16 0.2(10)
C14 C15 C16 C11 -0.2(9)
C12 C11 C16 C15 0.9(8)
P1 C11 C16 C15 174.9(5)
C41 P2 C21 C22 60.0(5)
C2 P2 C21 C22 169.1(4)
Ru P2 C21 C22 -67.3(5)
C41 P2 C21 C26 -127.0(4)
C2 P2 C21 C26 -17.9(5)
Ru P2 C21 C26 105.7(4)
C26 C21 C22 F22 -178.9(5)
P2 C21 C22 F22 -5.6(7)
C26 C21 C22 C23 1.8(8)
P2 C21 C22 C23 175.1(4)
F22 C22 C23 C24 179.0(5)
C21 C22 C23 C24 -1.7(9)
C22 C23 C24 C25 0.7(9)
C23 C24 C25 C26 0.1(9)
C24 C25 C26 C21 -0.1(9)
C22 C21 C26 C25 -0.8(8)
P2 C21 C26 C25 -174.1(4)
C11 P1 C31 C36 -15.9(5)
C1 P1 C31 C36 92.6(5)
Ru P1 C31 C36 -149.4(4)
C11 P1 C31 C32 163.9(4)
C1 P1 C31 C32 -87.7(4)
Ru P1 C31 C32 30.4(4)
C36 C31 C32 C33 2.7(7)
P1 C31 C32 C33 -177.0(4)
C36 C31 C32 N61 -171.1(5)
P1 C31 C32 N61 9.2(6)
C31 C32 C33 C34 -2.7(8)
N61 C32 C33 C34 171.5(5)
C32 C33 C34 C35 1.2(10)
C33 C34 C35 C36 0.2(11)
C32 C31 C36 C35 -1.4(9)
P1 C31 C36 C35 178.4(5)
C34 C35 C36 C31 -0.1(10)
C2 P2 C41 C46 -92.6(4)
C21 P2 C41 C46 17.3(5)
Ru P2 C41 C46 149.8(4)
C2 P2 C41 C42 89.5(4)
C21 P2 C41 C42 -160.5(4)
Ru P2 C41 C42 -28.0(4)
C46 C41 C42 C43 -3.6(7)
P2 C41 C42 C43 174.3(4)
C46 C41 C42 N63 170.3(4)
P2 C41 C42 N63 -11.7(6)
C41 C42 C43 C44 3.0(7)
N63 C42 C43 C44 -171.2(5)
C42 C43 C44 C45 -0.3(8)
C43 C44 C45 C46 -1.9(8)
C44 C45 C46 C41 1.2(8)
C42 C41 C46 C45 1.5(7)
P2 C41 C46 C45 -176.4(4)
C62 Ru C51 C52 118.0(4)
P1 Ru C51 C52 -50.0(4)
P2 Ru C51 C52 -144.6(3)
C55 Ru C51 C52 116.8(5)
C53 Ru C51 C52 37.7(3)
C54 Ru C51 C52 79.4(4)
C62 Ru C51 C55 1.3(6)
P1 Ru C51 C55 -166.8(3)
P2 Ru C51 C55 98.6(3)
C52 Ru C51 C55 -116.8(5)
C53 Ru C51 C55 -79.1(4)
C54 Ru C51 C55 -37.4(3)
C55 C51 C52 C53 0.7(6)
Ru C51 C52 C53 -62.9(3)
C55 C51 C52 Ru 63.6(3)
C62 Ru C52 C51 -119.0(4)
P1 Ru C52 C51 142.9(3)
P2 Ru C52 C51 48.3(4)
C55 Ru C52 C51 -37.8(3)
C53 Ru C52 C51 -117.1(5)
C54 Ru C52 C51 -79.6(4)
C62 Ru C52 C53 -1.9(5)
P1 Ru C52 C53 -100.0(3)
P2 Ru C52 C53 165.4(3)
C51 Ru C52 C53 117.1(5)
C55 Ru C52 C53 79.3(4)
C54 Ru C52 C53 37.5(3)
C51 C52 C53 C54 -0.9(6)
Ru C52 C53 C54 -63.5(3)
C51 C52 C53 Ru 62.6(4)
C62 Ru C53 C54 -65.0(4)
P1 Ru C53 C54 -153.8(3)
P2 Ru C53 C54 70.8(7)
C51 Ru C53 C54 79.2(4)
C52 Ru C53 C54 116.1(5)
C55 Ru C53 C54 36.7(3)
C62 Ru C53 C52 178.9(3)
P1 Ru C53 C52 90.1(3)
P2 Ru C53 C52 -45.3(8)
C51 Ru C53 C52 -36.9(3)
C55 Ru C53 C52 -79.4(4)
C54 Ru C53 C52 -116.1(5)
C52 C53 C54 C55 0.7(6)
Ru C53 C54 C55 -62.2(3)
C52 C53 C54 Ru 62.9(3)
C62 Ru C54 C53 120.6(3)
P1 Ru C54 C53 38.8(4)
P2 Ru C54 C53 -158.5(3)
C51 Ru C54 C53 -80.0(4)
C52 Ru C54 C53 -38.2(3)
C55 Ru C54 C53 -118.0(5)
C62 Ru C54 C55 -121.4(4)
P1 Ru C54 C55 156.7(3)
P2 Ru C54 C55 -40.5(4)
C51 Ru C54 C55 38.0(3)
C52 Ru C54 C55 79.8(4)
C53 Ru C54 C55 118.0(5)
C53 C54 C55 C51 -0.3(6)
Ru C54 C55 C51 -62.5(3)
C53 C54 C55 Ru 62.2(3)
C52 C51 C55 C54 -0.3(6)
Ru C51 C55 C54 63.4(3)
C52 C51 C55 Ru -63.7(4)
C62 Ru C55 C54 64.4(4)
P1 Ru C55 C54 -76.6(7)
P2 Ru C55 C54 152.3(3)
C51 Ru C55 C54 -116.4(5)
C52 Ru C55 C54 -79.2(4)
C53 Ru C55 C54 -36.7(3)
C62 Ru C55 C51 -179.3(3)
P1 Ru C55 C51 39.8(8)
P2 Ru C55 C51 -91.4(3)
C52 Ru C55 C51 37.1(3)
C53 Ru C55 C51 79.6(4)
C54 Ru C55 C51 116.4(5)
C33 C32 N61 C62 168.7(5)
C31 C32 N61 C62 -17.4(7)
C33 C32 N61 C65 -16.4(6)
C31 C32 N61 C65 157.5(5)
C32 N61 C62 N63 163.6(4)
C65 N61 C62 N63 -11.6(5)
C32 N61 C62 Ru -25.9(6)
C65 N61 C62 Ru 158.9(3)
P1 Ru C62 N63 -139.6(4)
P2 Ru C62 N63 -54.0(4)
C51 Ru C62 N63 49.6(6)
C52 Ru C62 N63 116.4(4)
C55 Ru C62 N63 50.4(4)
C53 Ru C62 N63 115.2(4)
C54 Ru C62 N63 82.7(4)
P1 Ru C62 N61 51.7(4)
P2 Ru C62 N61 137.3(4)
C51 Ru C62 N61 -119.1(4)
C52 Ru C62 N61 -52.3(5)
C55 Ru C62 N61 -118.3(4)
C53 Ru C62 N61 -53.5(4)
C54 Ru C62 N61 -86.0(4)
N61 C62 N63 C42 -160.6(4)
Ru C62 N63 C42 28.9(6)
N61 C62 N63 C64 4.7(5)
Ru C62 N63 C64 -165.7(3)
C43 C42 N63 C62 -168.6(4)
C41 C42 N63 C62 17.4(7)
C43 C42 N63 C64 26.7(6)
C41 C42 N63 C64 -147.4(4)
C62 N63 C64 C65 3.4(5)
C42 N63 C64 C65 170.3(4)
C62 N61 C65 C64 13.4(5)
C32 N61 C65 C64 -162.3(4)
N63 C64 C65 N61 -9.5(5)

loop_
_platon_squeeze_void_nr
_platon_squeeze_void_average_x
_platon_squeeze_void_average_y
_platon_squeeze_void_average_z
_platon_squeeze_void_volume
_platon_squeeze_void_count_electrons
1 0.500 0.149 0.250 230.9 53.3
2 1.000 0.649 0.250 230.9 53.3
3 0.500 0.851 0.750 230.9 51.9
4 1.000 0.351 0.750 230.9 51.9
